data_2312381
loop_
_publ_author_name
'Zubkova, Natalia V.'
'Pekov, Igor V.'
'Ksenofontov, Dmitry A.'
'Pushcharovsky, Dmitry Yu'

_publ_section_title
;
 Zharchikhite, AlF(OH)<sub>2</sub>: a novel structure type related to
 &#x3b1;-PbO<sub>2</sub>.
;
_journal_coeditor_code DK5126SUP1
_journal_issue 1
_journal_name_full 'Acta crystallographica Section B, Structural science, crystal engineering and materials'
_journal_paper_doi 10.1107/S2052520623010491
_journal_volume 80
_journal_year 2024
_chemical_formula_sum 'Al F H2 O2'
_chemical_formula_weight 80.00
_space_group_crystal_system monoclinic
_space_group_IT_number 14
_space_group_name_Hall '-P 2ybc'
_space_group_name_H-M_alt 'P 1 21/c 1'
_atom_sites_solution_hydrogens difmap
_audit_creation_method SHELXL-2018/3
_cell_angle_alpha 90
_cell_angle_beta 116.276(10)
_cell_angle_gamma 90
_cell_formula_units_Z 4
_cell_length_a 5.1788(4)
_cell_length_b 7.8386(4)
_cell_length_c 5.1624(4)
_cell_measurement_reflns_used 1113
_cell_measurement_temperature 293(2)
_cell_measurement_theta_max 30.5940
_cell_measurement_theta_min 4.3570
_cell_volume 187.91(3)
_computing_structure_refinement 'SHELXL-2018/3 (Sheldrick, 2018)'
_diffrn_ambient_temperature 293(2)
_diffrn_detector_area_resol_mean 16.0630
_diffrn_measured_fraction_theta_full 0.985
_diffrn_measured_fraction_theta_max 0.989
_diffrn_measurement_device_type 'Xcalibur, Sapphire3'
_diffrn_measurement_method '\w scans'
_diffrn_radiation_type MoK\a
_diffrn_radiation_wavelength 0.71073
_diffrn_reflns_av_R_equivalents 0.0161
_diffrn_reflns_av_unetI/netI 0.0179
_diffrn_reflns_Laue_measured_fraction_full 0.985
_diffrn_reflns_Laue_measured_fraction_max 0.989
_diffrn_reflns_limit_h_max 6
_diffrn_reflns_limit_h_min -6
_diffrn_reflns_limit_k_max 10
_diffrn_reflns_limit_k_min -9
_diffrn_reflns_limit_l_max 6
_diffrn_reflns_limit_l_min -5
_diffrn_reflns_number 1342
_diffrn_reflns_point_group_measured_fraction_full 0.985
_diffrn_reflns_point_group_measured_fraction_max 0.989
_diffrn_reflns_theta_full 25.242
_diffrn_reflns_theta_max 28.279
_diffrn_reflns_theta_min 4.389
_diffrn_source 'fine-focus sealed X-ray tube'
_exptl_absorpt_coefficient_mu 0.738
_exptl_absorpt_correction_T_max 1.00000
_exptl_absorpt_correction_T_min 0.76163
_exptl_absorpt_correction_type multi-scan
_exptl_crystal_colour colorless
_exptl_crystal_density_diffrn 2.828
_exptl_crystal_description irregular
_exptl_crystal_F_000 160
_exptl_crystal_size_max 0.264
_exptl_crystal_size_mid 0.259
_exptl_crystal_size_min 0.143
_refine_diff_density_max 0.367
_refine_diff_density_min -0.596
_refine_diff_density_rms 0.114
_refine_ls_extinction_method none
_refine_ls_goodness_of_fit_ref 1.190
_refine_ls_hydrogen_treatment refall
_refine_ls_matrix_type full
_refine_ls_number_parameters 45
_refine_ls_number_reflns 463
_refine_ls_number_restraints 2
_refine_ls_restrained_S_all 1.189
_refine_ls_R_factor_all 0.0253
_refine_ls_R_factor_gt 0.0246
_refine_ls_shift/su_max 0.001
_refine_ls_shift/su_mean 0.000
_refine_ls_structure_factor_coef Fsqd
_refine_ls_weighting_details 'w=1/[\s^2^(Fo^2^)+(0.0363P)^2^+0.0333P] where P=(Fo^2^+2Fc^2^)/3'
_refine_ls_weighting_scheme calc
_refine_ls_wR_factor_gt 0.0629
_refine_ls_wR_factor_ref 0.0634
_reflns_Friedel_coverage 0.000
_reflns_number_gt 445
_reflns_number_total 463
_reflns_threshold_expression 'I > 2\s(I)'
_cod_data_source_file dk5126sup1.cif
_cod_data_source_block I
_cod_original_sg_symbol_H-M 'P 21/c'
_cod_database_code 2312381
_shelx_shelxl_version_number 2018/3
_shelx_space_group_comment
;
The symmetry employed for this shelxl refinement is uniquely defined
by the following loop, which should always be used as a source of
symmetry information in preference to the above space-group names.
They are only intended as comments.
;

loop_
_space_group_symop_operation_xyz
'x, y, z'
'-x, y+1/2, -z+1/2'
'-x, -y, -z'
'x, -y-1/2, z-1/2'

loop_
_atom_site_label
_atom_site_type_symbol
_atom_site_fract_x
_atom_site_fract_y
_atom_site_fract_z
_atom_site_U_iso_or_equiv
_atom_site_adp_type
_atom_site_occupancy
_atom_site_site_symmetry_order
_atom_site_calc_flag
_atom_site_refinement_flags_posn
_atom_site_refinement_flags_adp
_atom_site_refinement_flags_occupancy
_atom_site_disorder_assembly
_atom_site_disorder_group
Al Al 0.74234(6) 0.08386(4) 0.98407(7) 0.00435(18) Uani 1 1 d . . . . .
O1 O 0.34054(18) 0.06447(10) 0.77768(18) 0.0064(2) Uani 1 1 d D . . . .
H1 H 0.275(3) 0.054(2) 0.598(2) 0.023(4) Uiso 1 1 d D . . . .
O2 O 0.85510(19) -0.09266(10) 0.80783(19) 0.0062(2) Uani 1 1 d D . . . .
H2 H 0.781(3) -0.1920(14) 0.782(4) 0.023(4) Uiso 1 1 d D . . . .
F F 0.72572(14) 0.26973(9) 0.19524(15) 0.0084(2) Uani 1 1 d . . . . .

loop_
_atom_site_aniso_label
_atom_site_aniso_U_11
_atom_site_aniso_U_22
_atom_site_aniso_U_33
_atom_site_aniso_U_23
_atom_site_aniso_U_13
_atom_site_aniso_U_12
Al 0.0041(3) 0.0048(2) 0.0043(3) -0.00002(11) 0.00200(18) 0.00009(10)
O1 0.0058(4) 0.0086(4) 0.0040(4) 0.0007(3) 0.0015(3) -0.0006(3)
O2 0.0052(4) 0.0057(4) 0.0072(4) -0.0013(3) 0.0022(4) -0.0010(3)
F 0.0097(4) 0.0080(4) 0.0082(4) -0.0031(2) 0.0046(3) -0.0001(2)

loop_
_atom_type_symbol
_atom_type_description
_atom_type_scat_dispersion_real
_atom_type_scat_dispersion_imag
_atom_type_scat_source
Al Al 0.0645 0.0514 'International Tables Vol C Tables 4.2.6.8 and 6.1.1.4'
O O 0.0106 0.0060 'International Tables Vol C Tables 4.2.6.8 and 6.1.1.4'
F F 0.0171 0.0103 'International Tables Vol C Tables 4.2.6.8 and 6.1.1.4'
H H 0.0000 0.0000 'International Tables Vol C Tables 4.2.6.8 and 6.1.1.4'

loop_
_geom_angle_atom_site_label_1
_geom_angle_atom_site_label_2
_geom_angle_atom_site_label_3
_geom_angle
_geom_angle_site_symmetry_1
_geom_angle_site_symmetry_3
_geom_angle_publ_flag
F Al F 89.352(16) 1_556 4_566 ?
F Al O1 91.03(3) 1_556 3_657 ?
F Al O1 165.73(4) 4_566 3_657 ?
F Al O2 87.90(3) 1_556 3_757 ?
F Al O2 94.70(4) 4_566 3_757 ?
O1 Al O2 99.56(4) 3_657 3_757 ?
F Al O1 93.98(4) 1_556 . ?
F Al O1 87.05(4) 4_566 . ?
O1 Al O1 78.70(4) 3_657 . ?
O2 Al O1 177.45(4) 3_757 . ?
F Al O2 166.07(4) 1_556 . ?
F Al O2 88.86(4) 4_566 . ?
O1 Al O2 94.08(4) 3_657 . ?
O2 Al O2 78.48(4) 3_757 . ?
O1 Al O2 99.73(4) . . ?
F Al Al 93.24(2) 1_556 3_657 ?
F Al Al 126.36(3) 4_566 3_657 ?
O1 Al Al 39.38(3) 3_657 3_657 ?
O2 Al Al 138.91(3) 3_757 3_657 ?
O1 Al Al 39.32(3) . 3_657 ?
O2 Al Al 98.94(3) . 3_657 ?
F Al Al 127.18(3) 1_556 3_757 ?
F Al Al 92.29(2) 4_566 3_757 ?
O1 Al Al 98.81(3) 3_657 3_757 ?
O2 Al Al 39.34(3) 3_757 3_757 ?
O1 Al Al 138.83(3) . 3_757 ?
O2 Al Al 39.13(3) . 3_757 ?
Al Al Al 125.87(2) 3_657 3_757 ?
Al O1 Al 101.30(4) 3_657 . ?
Al O1 H1 124.8(12) 3_657 . ?
Al O1 H1 115.9(10) . . ?
Al O2 Al 101.52(4) 3_757 . ?
Al O2 H2 115.5(11) 3_757 . ?
Al O2 H2 122.1(10) . . ?
Al F Al 165.26(5) 1_554 4_565 ?

loop_
_geom_bond_atom_site_label_1
_geom_bond_atom_site_label_2
_geom_bond_distance
_geom_bond_site_symmetry_2
_geom_bond_publ_flag
Al F 1.8443(7) 1_556 ?
Al F 1.8531(7) 4_566 ?
Al O1 1.8752(9) 3_657 ?
Al O2 1.8767(9) 3_757 ?
Al O1 1.8776(9) . ?
Al O2 1.8852(9) . ?
Al Al 2.9020(6) 3_657 ?
Al Al 2.9136(6) 3_757 ?
O1 H1 0.838(9) . ?
O2 H2 0.852(9) . ?

loop_
_geom_hbond_atom_site_label_D
_geom_hbond_atom_site_label_H
_geom_hbond_atom_site_label_A
_geom_hbond_distance_DH
_geom_hbond_distance_HA
_geom_hbond_distance_DA
_geom_hbond_angle_DHA
_geom_hbond_site_symmetry_A
_geom_hbond_publ_flag
O1 H1 O2 0.838(9) 1.919(10) 2.7386(14) 165.4(17) 3_656 yes
O2 H2 O1 0.852(9) 1.991(10) 2.8370(12) 172.0(14) 2_646 yes

_cod_database_fobs_code 2312381
